data_7018886
loop_
_publ_author_name
'Ding, Nini'
'Zhang, Wenhua'
'Hor, T. S. Andy'

_publ_section_title
;
 One-step entry to olefin-tethered N,S-heterocyclic carbene complexes of
 ruthenium with mixed ligands
;
_journal_issue 19
_journal_name_full 'Dalton Transactions'
_journal_page_first 5988
_journal_paper_doi 10.1039/c2dt12354a
_journal_volume 41
_journal_year 2012
_chemical_formula_sum 'C51 H52 Br N2 O2 P Ru S2'
_chemical_formula_weight 1001.02
_chemical_name_systematic
;
?
;
_space_group_IT_number 14
_symmetry_cell_setting monoclinic
_symmetry_space_group_name_Hall '-P 2ybc'
_symmetry_space_group_name_H-M 'P 1 21/c 1'
_atom_sites_solution_hydrogens geom
_atom_sites_solution_primary direct
_atom_sites_solution_secondary difmap
_audit_creation_method SHELXL-97
_cell_angle_alpha 90.00
_cell_angle_beta 101.388(3)
_cell_angle_gamma 90.00
_cell_formula_units_Z 4
_cell_length_a 15.6472(18)
_cell_length_b 8.6894(10)
_cell_length_c 36.182(4)
_cell_measurement_reflns_used 1209
_cell_measurement_temperature 100(2)
_cell_measurement_theta_max 19.97
_cell_measurement_theta_min 2.30
_cell_volume 4822.6(10)
_computing_cell_refinement 'Bruker SMART'
_computing_data_collection 'Bruker SMART'
_computing_data_reduction 'Bruker SAINT'
_computing_molecular_graphics 'Bruker SHELXTL'
_computing_publication_material 'Bruker SHELXTL'
_computing_structure_refinement 'SHELXL-97 (Sheldrick, 1997)'
_computing_structure_solution 'SHELXS-97 (Sheldrick, 1990)'
_diffrn_ambient_temperature 100(2)
_diffrn_measured_fraction_theta_full 0.999
_diffrn_measured_fraction_theta_max 0.999
_diffrn_measurement_device_type 'CCD area detector'
_diffrn_measurement_method 'phi and omega scans'
_diffrn_radiation_monochromator graphite
_diffrn_radiation_source 'fine-focus sealed tube'
_diffrn_radiation_type MoK\a
_diffrn_radiation_wavelength 0.71073
_diffrn_reflns_av_R_equivalents 0.1479
_diffrn_reflns_av_sigmaI/netI 0.1599
_diffrn_reflns_limit_h_max 18
_diffrn_reflns_limit_h_min -17
_diffrn_reflns_limit_k_max 10
_diffrn_reflns_limit_k_min -10
_diffrn_reflns_limit_l_max 35
_diffrn_reflns_limit_l_min -43
_diffrn_reflns_number 27229
_diffrn_reflns_theta_full 25.00
_diffrn_reflns_theta_max 25.00
_diffrn_reflns_theta_min 1.15
_exptl_absorpt_coefficient_mu 1.314
_exptl_absorpt_correction_T_max 0.9253
_exptl_absorpt_correction_T_min 0.6940
_exptl_absorpt_correction_type multi-scan
_exptl_absorpt_process_details 'Sadabs, (Sheldrick 2001)'
_exptl_crystal_colour YELLOW
_exptl_crystal_density_diffrn 1.379
_exptl_crystal_density_meas ?
_exptl_crystal_density_method 'not measured'
_exptl_crystal_description NEEDLE
_exptl_crystal_F_000 2056
_exptl_crystal_size_max 0.30
_exptl_crystal_size_mid 0.09
_exptl_crystal_size_min 0.06
_refine_diff_density_max 1.545
_refine_diff_density_min -1.686
_refine_diff_density_rms 0.191
_refine_ls_extinction_method none
_refine_ls_goodness_of_fit_ref 1.133
_refine_ls_hydrogen_treatment constr
_refine_ls_matrix_type full
_refine_ls_number_parameters 580
_refine_ls_number_reflns 8501
_refine_ls_number_restraints 147
_refine_ls_restrained_S_all 1.124
_refine_ls_R_factor_all 0.1711
_refine_ls_R_factor_gt 0.1151
_refine_ls_shift/su_max 0.001
_refine_ls_shift/su_mean 0.000
_refine_ls_structure_factor_coef Fsqd
_refine_ls_weighting_details 'calc w=1/[\s^2^(Fo^2^)+(0.1096P)^2^+30.2746P] where P=(Fo^2^+2Fc^2^)/3'
_refine_ls_weighting_scheme calc
_refine_ls_wR_factor_gt 0.2511
_refine_ls_wR_factor_ref 0.2768
_reflns_number_gt 5367
_reflns_number_total 8501
_reflns_threshold_expression >2sigma(I)
_cod_data_source_file c2dt12354a.txt
_cod_data_source_block 9383
_cod_depositor_comments
;
The following automatic conversions were performed:

'_symmetry_cell_setting' value 'Monoclinic' changed to 'monoclinic'
according to /home/saulius/struct/CIF-dictionaries/cif_core.dic
dictionary named 'cif_core.dic' version 2.4.1 from
2010-06-29.

'_exptl_absorpt_correction_type' value 'Multi-scan'
changed to 'multi-scan' according to
/home/saulius/struct/CIF-dictionaries/cif_core.dic dictionary named
'cif_core.dic' version 2.4.1 from 2010-06-29.

Automatic conversion script
Id: cif_fix_values 1715 2011-07-08 13:25:40Z adriana 

The following automatic conversions were performed:

'_exptl_crystal_density_meas' value 'Not Measured' was changed to '?'
- the value is perceived as not measured.

Automatic conversion script
Id: cif_fix_values 3008 2015-01-20 13:52:24Z robertas 
;
_cod_original_cell_volume 4822.6(9)
_cod_original_sg_symbol_H-M P2(1)/c
_cod_database_code 7018886

loop_
_symmetry_equiv_pos_as_xyz
'x, y, z'
'-x, y+1/2, -z+1/2'
'-x, -y, -z'
'x, -y-1/2, z-1/2'

loop_
_atom_site_label
_atom_site_type_symbol
_atom_site_fract_x
_atom_site_fract_y
_atom_site_fract_z
_atom_site_U_iso_or_equiv
_atom_site_adp_type
_atom_site_occupancy
_atom_site_symmetry_multiplicity
_atom_site_calc_flag
_atom_site_refinement_flags
_atom_site_disorder_assembly
_atom_site_disorder_group
Ru1 Ru 0.17359(6) 0.73860(11) 0.13421(3) 0.0180(3) Uani 1 1 d . . .
Br1 Br 0.20429(8) 0.91557(15) 0.08031(3) 0.0251(3) Uani 1 1 d . . .
P1 P 0.3061(2) 0.6220(4) 0.13883(8) 0.0197(7) Uani 1 1 d . . .
S1 S 0.1364(2) 0.3915(4) 0.09586(9) 0.0237(7) Uani 1 1 d . . .
S2 S 0.0497(2) 0.5189(4) 0.17176(9) 0.0261(8) Uani 1 1 d . . .
N1 N 0.0328(6) 0.6118(12) 0.0736(3) 0.023(2) Uani 1 1 d . . .
N2 N 0.1762(7) 0.6403(11) 0.2154(3) 0.026(2) Uani 1 1 d . . .
O1 O 0.0688(5) 0.8946(10) 0.1392(2) 0.026(2) Uani 1 1 d . . .
O2 O 0.1983(6) 0.9514(10) 0.1695(2) 0.026(2) Uani 1 1 d . . .
C1 C 0.1106(8) 0.5887(15) 0.0982(3) 0.023(3) Uani 1 1 d . . .
C2 C -0.0052(8) 0.4818(15) 0.0534(3) 0.021(3) Uani 1 1 d . . .
C3 C -0.0809(9) 0.4766(17) 0.0256(4) 0.033(3) Uani 1 1 d . . .
H3A H -0.1140 0.5671 0.0183 0.040 Uiso 1 1 calc R . .
C4 C -0.1061(9) 0.3382(16) 0.0091(4) 0.032(3) Uani 1 1 d . . .
H4A H -0.1591 0.3321 -0.0089 0.039 Uiso 1 1 calc R . .
C5 C -0.0559(9) 0.2055(16) 0.0180(4) 0.033(3) Uani 1 1 d . . .
H5A H -0.0740 0.1126 0.0049 0.040 Uiso 1 1 calc R . .
C6 C 0.0198(8) 0.2064(15) 0.0455(3) 0.026(3) Uani 1 1 d . . .
H6A H 0.0538 0.1163 0.0519 0.031 Uiso 1 1 calc R . .
C7 C 0.0430(8) 0.3480(14) 0.0633(3) 0.019(3) Uani 1 1 d U . .
C8 C -0.0121(8) 0.7598(16) 0.0684(4) 0.031(3) Uani 1 1 d . . .
H8A H -0.0328 0.7787 0.0411 0.038 Uiso 1 1 calc R . .
H8B H 0.0294 0.8427 0.0785 0.038 Uiso 1 1 calc R . .
C9 C -0.0880(9) 0.7652(17) 0.0877(4) 0.037(3) Uani 1 1 d . . .
H9A H -0.0800 0.7201 0.1121 0.044 Uiso 1 1 calc R . .
C10 C -0.1659(10) 0.8273(18) 0.0741(5) 0.048(4) Uani 1 1 d . . .
C11 C -0.1958(10) 0.885(2) 0.0340(6) 0.075(7) Uani 1 1 d . . .
H11A H -0.1477 0.8765 0.0204 0.112 Uiso 1 1 calc R . .
H11B H -0.2138 0.9929 0.0344 0.112 Uiso 1 1 calc R . .
H11C H -0.2451 0.8229 0.0212 0.112 Uiso 1 1 calc R . .
C12 C -0.2339(11) 0.833(2) 0.0988(5) 0.062(5) Uani 1 1 d . . .
H12A H -0.2084 0.7938 0.1240 0.093 Uiso 1 1 calc R . .
H12B H -0.2838 0.7685 0.0876 0.093 Uiso 1 1 calc R . .
H12C H -0.2532 0.9391 0.1007 0.093 Uiso 1 1 calc R . .
C13 C 0.1433(8) 0.6353(14) 0.1772(3) 0.022(3) Uani 1 1 d U . .
C14 C 0.1353(8) 0.5522(14) 0.2392(4) 0.025(3) Uani 1 1 d . . .
C15 C 0.1600(9) 0.5411(16) 0.2783(4) 0.030(3) Uani 1 1 d . . .
H15A H 0.2093 0.5946 0.2919 0.036 Uiso 1 1 calc R . .
C16 C 0.1080(10) 0.4458(16) 0.2968(4) 0.036(4) Uani 1 1 d . . .
H16A H 0.1239 0.4321 0.3233 0.043 Uiso 1 1 calc R . .
C17 C 0.0336(10) 0.3712(16) 0.2767(4) 0.038(4) Uani 1 1 d . . .
H17A H -0.0010 0.3100 0.2898 0.045 Uiso 1 1 calc R . .
C18 C 0.0104(9) 0.3865(15) 0.2379(4) 0.031(3) Uani 1 1 d . . .
H18A H -0.0393 0.3348 0.2242 0.037 Uiso 1 1 calc R . .
C19 C 0.0612(9) 0.4785(15) 0.2194(4) 0.030(3) Uani 1 1 d . . .
C20 C 0.2514(8) 0.7367(15) 0.2316(4) 0.029(3) Uani 1 1 d . . .
H20A H 0.2782 0.7783 0.2111 0.035 Uiso 1 1 calc R . .
H20B H 0.2955 0.6730 0.2482 0.035 Uiso 1 1 calc R . .
C21 C 0.2249(8) 0.8665(14) 0.2538(3) 0.023(3) Uani 1 1 d . . .
H21A H 0.1663 0.9008 0.2466 0.028 Uiso 1 1 calc R . .
C22 C 0.2747(10) 0.9405(16) 0.2829(3) 0.035(4) Uani 1 1 d . . .
C23 C 0.3669(11) 0.898(2) 0.2975(5) 0.061(5) Uani 1 1 d . . .
H23A H 0.3827 0.8103 0.2831 0.091 Uiso 1 1 calc R . .
H23B H 0.3744 0.8692 0.3242 0.091 Uiso 1 1 calc R . .
H23C H 0.4047 0.9854 0.2950 0.091 Uiso 1 1 calc R . .
C24 C 0.2377(11) 1.0730(16) 0.3013(4) 0.042(4) Uani 1 1 d . . .
H24A H 0.1767 1.0891 0.2890 0.063 Uiso 1 1 calc R . .
H24B H 0.2714 1.1663 0.2989 0.063 Uiso 1 1 calc R . .
H24C H 0.2409 1.0500 0.3281 0.063 Uiso 1 1 calc R . .
C25 C 0.1194(9) 0.9836(15) 0.1609(4) 0.027(3) Uani 1 1 d U . .
C26 C 0.0867(10) 1.1294(17) 0.1735(4) 0.043(4) Uani 1 1 d . . .
H26A H 0.0958 1.1304 0.2011 0.064 Uiso 1 1 calc R . .
H26B H 0.0243 1.1393 0.1628 0.064 Uiso 1 1 calc R . .
H26C H 0.1182 1.2156 0.1650 0.064 Uiso 1 1 calc R . .
C1A C 0.3293(8) 0.4963(14) 0.1012(3) 0.020(3) Uani 1 1 d U . .
C2A C 0.3590(9) 0.3454(17) 0.1067(4) 0.032(3) Uani 1 1 d . . .
H2AA H 0.3715 0.3033 0.1314 0.038 Uiso 1 1 calc R . .
C3A C 0.3708(10) 0.256(2) 0.0760(5) 0.051(4) Uani 1 1 d . . .
H3AA H 0.3878 0.1509 0.0799 0.061 Uiso 1 1 calc R . .
C4A C 0.3582(10) 0.3158(18) 0.0407(4) 0.044(4) Uani 1 1 d . . .
H4AA H 0.3700 0.2563 0.0202 0.052 Uiso 1 1 calc R . .
C5A C 0.3272(10) 0.468(2) 0.0348(4) 0.045(4) Uani 1 1 d . . .
H5AA H 0.3155 0.5108 0.0101 0.054 Uiso 1 1 calc R . .
C6A C 0.3142(9) 0.5550(16) 0.0652(3) 0.030(3) Uani 1 1 d . . .
H6AA H 0.2942 0.6580 0.0611 0.037 Uiso 1 1 calc R . .
C1B C 0.3414(9) 0.5018(15) 0.1805(4) 0.027(3) Uani 1 1 d . . .
C2B C 0.2933(9) 0.3703(15) 0.1852(4) 0.030(3) Uani 1 1 d . . .
H2BA H 0.2445 0.3427 0.1663 0.037 Uiso 1 1 calc R . .
C3B C 0.3163(9) 0.2777(16) 0.2178(4) 0.034(3) Uani 1 1 d . . .
H3BA H 0.2826 0.1894 0.2209 0.040 Uiso 1 1 calc R . .
C4B C 0.3876(10) 0.3160(18) 0.2449(4) 0.040(4) Uani 1 1 d . . .
H4BA H 0.4030 0.2537 0.2668 0.048 Uiso 1 1 calc R . .
C5B C 0.4372(10) 0.4438(18) 0.2408(4) 0.040(4) Uani 1 1 d . . .
H5BA H 0.4860 0.4703 0.2599 0.048 Uiso 1 1 calc R . .
C6B C 0.4148(8) 0.5340(17) 0.2083(3) 0.030(3) Uani 1 1 d . . .
H6BA H 0.4505 0.6195 0.2050 0.036 Uiso 1 1 calc R . .
C1C C 0.3981(8) 0.7562(16) 0.1434(3) 0.027(3) Uani 1 1 d U . .
C2C C 0.4795(8) 0.7059(16) 0.1361(3) 0.027(3) Uani 1 1 d . . .
H2CA H 0.4848 0.6039 0.1273 0.032 Uiso 1 1 calc R . .
C3C C 0.5507(11) 0.802(2) 0.1414(4) 0.044(4) Uani 1 1 d . . .
H3CA H 0.6050 0.7668 0.1366 0.053 Uiso 1 1 calc R . .
C4C C 0.5416(9) 0.9483(19) 0.1538(4) 0.041(4) Uani 1 1 d . . .
H4CA H 0.5906 1.0152 0.1574 0.049 Uiso 1 1 calc R . .
C5C C 0.4644(10) 1.0023(17) 0.1611(4) 0.039(4) Uani 1 1 d . . .
H5CA H 0.4602 1.1048 0.1697 0.047 Uiso 1 1 calc R . .
C6C C 0.3926(8) 0.9060(16) 0.1557(4) 0.029(3) Uani 1 1 d . . .
H6CA H 0.3388 0.9432 0.1606 0.034 Uiso 1 1 calc R . .
C1S C 0.7526(8) 0.3350(19) 0.1019(5) 0.031(3) Uani 0.50 1 d PGDU A -1
C2S C 0.6871(10) 0.2562(16) 0.1150(4) 0.031(3) Uani 0.50 1 d PGU A -1
H2SA H 0.7017 0.1742 0.1325 0.037 Uiso 0.50 1 calc PR A -1
C3S C 0.6004(9) 0.2974(18) 0.1025(5) 0.031(3) Uani 0.50 1 d PGU A -1
H3SA H 0.5557 0.2436 0.1115 0.038 Uiso 0.50 1 calc PR A -1
C4S C 0.5791(8) 0.4174(19) 0.0770(5) 0.032(3) Uani 0.50 1 d PGU A -1
H4SA H 0.5198 0.4456 0.0684 0.038 Uiso 0.50 1 calc PR A -1
C5S C 0.6445(11) 0.4962(16) 0.0639(4) 0.032(3) Uani 0.50 1 d PGU A -1
H5SA H 0.6300 0.5782 0.0464 0.038 Uiso 0.50 1 calc PR A -1
C6S C 0.7313(9) 0.4550(18) 0.0764(5) 0.031(3) Uani 0.50 1 d PGU A -1
H6SA H 0.7760 0.5088 0.0674 0.037 Uiso 0.50 1 calc PR A -1
C7S C 0.8471(9) 0.295(3) 0.1125(7) 0.033(3) Uani 0.50 1 d PDU A -1
H7SA H 0.8549 0.2095 0.1306 0.049 Uiso 0.50 1 calc PR A -1
H7SB H 0.8801 0.3843 0.1239 0.049 Uiso 0.50 1 calc PR A -1
H7SC H 0.8684 0.2634 0.0899 0.049 Uiso 0.50 1 calc PR A -1
C8S C 0.528(2) -0.018(4) 0.0371(7) 0.111(7) Uani 0.50 1 d PGDU B -1
H8SA H 0.5261 -0.0596 0.0612 0.133 Uiso 0.50 1 calc PR B -1
C9S C 0.5963(18) 0.077(4) 0.0324(9) 0.111(7) Uani 0.50 1 d PGU B -1
H9SA H 0.6415 0.1004 0.0533 0.133 Uiso 0.50 1 calc PR B -1
C10S C 0.5986(17) 0.138(4) -0.0029(10) 0.111(7) Uani 0.50 1 d PGU B -1
H10A H 0.6455 0.2028 -0.0062 0.133 Uiso 0.50 1 calc PR B -1
C11S C 0.5325(19) 0.104(4) -0.0335(8) 0.111(7) Uani 0.50 1 d PGU B -1
H11D H 0.5341 0.1452 -0.0577 0.133 Uiso 0.50 1 calc PR B -1
C12S C 0.4640(19) 0.009(4) -0.0288(8) 0.111(7) Uani 0.50 1 d PGDU B -1
H12D H 0.4188 -0.0147 -0.0497 0.133 Uiso 0.50 1 calc PR B -1
C13S C 0.462(2) -0.052(4) 0.0065(8) 0.111(7) Uani 0.50 1 d PGDU B -1
C14S C 0.380(2) -0.128(5) 0.0131(10) 0.113(7) Uani 0.50 1 d PDU B -1
H14A H 0.3386 -0.1382 -0.0109 0.169 Uiso 0.50 1 calc PR B -1
H14B H 0.3537 -0.0643 0.0304 0.169 Uiso 0.50 1 calc PR B -1
H14C H 0.3937 -0.2296 0.0242 0.169 Uiso 0.50 1 calc PR B -1

loop_
_atom_site_aniso_label
_atom_site_aniso_U_11
_atom_site_aniso_U_22
_atom_site_aniso_U_33
_atom_site_aniso_U_23
_atom_site_aniso_U_13
_atom_site_aniso_U_12
Ru1 0.0208(5) 0.0138(5) 0.0179(5) 0.0012(4) 0.0003(3) 0.0012(4)
Br1 0.0263(7) 0.0229(7) 0.0242(7) 0.0062(6) 0.0003(5) 0.0001(6)
P1 0.0208(17) 0.0195(17) 0.0165(16) 0.0023(13) -0.0024(12) -0.0016(14)
S1 0.0296(18) 0.0184(16) 0.0213(16) -0.0002(13) 0.0007(13) 0.0020(14)
S2 0.0301(19) 0.0200(16) 0.0293(18) -0.0048(14) 0.0086(14) -0.0036(14)
N1 0.015(5) 0.026(6) 0.027(6) 0.008(5) 0.001(4) -0.005(5)
N2 0.040(7) 0.015(5) 0.022(6) 0.001(5) 0.006(5) 0.007(5)
O1 0.024(5) 0.025(5) 0.026(5) 0.000(4) 0.000(4) -0.007(4)
O2 0.027(5) 0.022(5) 0.028(5) -0.001(4) 0.004(4) -0.001(4)
C1 0.027(7) 0.029(7) 0.011(6) -0.001(5) -0.002(5) 0.011(6)
C2 0.023(7) 0.029(7) 0.012(6) 0.002(5) 0.003(5) -0.017(6)
C3 0.028(8) 0.038(8) 0.032(8) 0.010(7) 0.003(6) -0.004(7)
C4 0.023(7) 0.040(9) 0.028(7) 0.007(7) -0.008(6) -0.017(7)
C5 0.038(8) 0.034(8) 0.032(8) -0.011(6) 0.017(6) -0.017(7)
C6 0.029(7) 0.020(7) 0.030(7) 0.000(6) 0.006(6) -0.010(6)
C7 0.019(3) 0.020(3) 0.019(3) 0.0005(19) 0.0033(19) -0.0006(19)
C8 0.028(7) 0.023(7) 0.040(8) 0.006(7) -0.002(6) 0.005(6)
C9 0.029(8) 0.037(8) 0.042(8) -0.002(7) 0.004(6) -0.007(7)
C10 0.024(8) 0.033(9) 0.082(13) -0.008(9) 0.002(8) -0.005(7)
C11 0.025(9) 0.063(12) 0.127(18) 0.059(13) -0.009(10) 0.001(9)
C12 0.036(10) 0.078(13) 0.082(13) -0.016(11) 0.035(9) 0.012(10)
C13 0.022(3) 0.022(3) 0.023(3) 0.0010(19) 0.0055(19) 0.0011(19)
C14 0.028(7) 0.015(6) 0.034(8) 0.005(6) 0.011(6) 0.005(6)
C15 0.039(8) 0.032(8) 0.022(7) 0.001(6) 0.010(6) 0.014(7)
C16 0.056(10) 0.027(8) 0.032(8) 0.005(7) 0.029(7) 0.017(7)
C17 0.057(10) 0.027(8) 0.041(9) 0.001(7) 0.036(7) 0.004(7)
C18 0.040(9) 0.017(7) 0.039(8) -0.010(6) 0.014(6) -0.003(6)
C19 0.040(9) 0.018(7) 0.033(8) 0.003(6) 0.012(6) 0.000(6)
C20 0.031(7) 0.023(7) 0.032(7) 0.001(6) 0.004(5) -0.001(6)
C21 0.028(7) 0.021(7) 0.017(6) 0.006(5) -0.003(5) 0.004(6)
C22 0.052(10) 0.035(8) 0.015(7) -0.002(6) 0.002(6) -0.015(7)
C23 0.044(11) 0.063(12) 0.070(12) -0.025(10) -0.004(9) -0.010(9)
C24 0.068(11) 0.028(8) 0.029(8) -0.007(7) 0.005(7) -0.011(8)
C25 0.028(3) 0.027(3) 0.027(3) 0.0009(19) 0.006(2) -0.0007(19)
C26 0.048(10) 0.035(8) 0.041(9) -0.004(7) 0.000(7) -0.003(8)
C1A 0.019(3) 0.020(3) 0.021(3) -0.0001(19) 0.0031(19) -0.0003(19)
C2A 0.029(8) 0.042(9) 0.024(7) 0.001(7) 0.004(6) 0.009(7)
C3A 0.048(10) 0.047(10) 0.057(11) 0.005(9) 0.011(8) 0.008(9)
C4A 0.054(10) 0.046(10) 0.031(8) -0.006(7) 0.007(7) 0.013(8)
C5A 0.048(10) 0.071(12) 0.013(7) 0.001(7) 0.001(6) 0.025(9)
C6A 0.032(8) 0.028(7) 0.026(7) -0.001(6) -0.007(6) 0.004(6)
C1B 0.030(8) 0.022(7) 0.029(7) 0.005(6) 0.005(6) 0.004(6)
C2B 0.034(8) 0.032(8) 0.022(7) 0.003(6) -0.002(6) 0.010(6)
C3B 0.040(9) 0.023(7) 0.038(8) 0.007(6) 0.010(6) 0.003(6)
C4B 0.049(10) 0.042(9) 0.025(8) 0.010(7) -0.002(7) 0.012(8)
C5B 0.037(9) 0.050(10) 0.028(8) 0.001(7) -0.005(6) 0.003(8)
C6B 0.019(7) 0.055(9) 0.015(6) 0.008(6) -0.001(5) -0.011(6)
C1C 0.026(3) 0.027(3) 0.027(3) 0.0009(19) 0.0055(19) -0.0007(19)
C2C 0.031(8) 0.033(8) 0.015(6) -0.005(6) 0.003(5) -0.003(6)
C3C 0.043(10) 0.057(11) 0.032(8) 0.016(8) 0.006(7) 0.003(8)
C4C 0.016(7) 0.055(10) 0.046(9) 0.027(8) -0.010(6) -0.017(7)
C5C 0.045(10) 0.026(8) 0.038(9) 0.005(7) -0.014(7) -0.013(7)
C6C 0.015(6) 0.040(8) 0.029(7) 0.020(6) -0.001(5) -0.014(6)
C1S 0.045(6) 0.026(5) 0.030(6) -0.014(5) 0.025(5) -0.014(5)
C2S 0.045(6) 0.026(6) 0.030(6) -0.014(5) 0.025(5) -0.014(5)
C3S 0.045(6) 0.026(6) 0.031(6) -0.014(5) 0.025(5) -0.014(5)
C4S 0.045(6) 0.026(6) 0.031(6) -0.014(5) 0.025(5) -0.014(5)
C5S 0.045(6) 0.026(6) 0.030(6) -0.014(5) 0.025(5) -0.014(5)
C6S 0.045(6) 0.026(6) 0.030(6) -0.014(5) 0.025(5) -0.014(5)
C7S 0.045(6) 0.029(6) 0.032(7) -0.015(6) 0.023(6) -0.014(6)
C8S 0.108(14) 0.107(14) 0.097(11) -0.059(11) -0.033(12) 0.065(10)
C9S 0.107(14) 0.107(14) 0.097(11) -0.059(11) -0.032(12) 0.065(10)
C10S 0.107(14) 0.107(14) 0.097(11) -0.059(11) -0.033(12) 0.065(10)
C11S 0.107(14) 0.106(14) 0.097(11) -0.059(11) -0.033(12) 0.065(10)
C12S 0.107(14) 0.107(14) 0.097(11) -0.059(11) -0.033(12) 0.065(10)
C13S 0.107(14) 0.107(14) 0.097(11) -0.059(11) -0.033(12) 0.065(10)
C14S 0.109(14) 0.108(14) 0.100(12) -0.059(12) -0.032(12) 0.063(11)

loop_
_atom_type_symbol
_atom_type_description
_atom_type_scat_dispersion_real
_atom_type_scat_dispersion_imag
_atom_type_scat_source
C C 0.0033 0.0016 'International Tables Vol C Tables 4.2.6.8 and 6.1.1.4'
H H 0.0000 0.0000 'International Tables Vol C Tables 4.2.6.8 and 6.1.1.4'
N N 0.0061 0.0033 'International Tables Vol C Tables 4.2.6.8 and 6.1.1.4'
P P 0.1023 0.0942 'International Tables Vol C Tables 4.2.6.8 and 6.1.1.4'
S S 0.1246 0.1234 'International Tables Vol C Tables 4.2.6.8 and 6.1.1.4'
Br Br -0.2901 2.4595 'International Tables Vol C Tables 4.2.6.8 and 6.1.1.4'
Ru Ru -1.2594 0.8363 'International Tables Vol C Tables 4.2.6.8 and 6.1.1.4'
O O 0.0106 0.0060 'International Tables Vol C Tables 4.2.6.8 and 6.1.1.4'

loop_
_geom_angle_atom_site_label_1
_geom_angle_atom_site_label_2
_geom_angle_atom_site_label_3
_geom_angle
C13 Ru1 C1 93.2(5)
C13 Ru1 O1 85.1(4)
C1 Ru1 O1 100.4(4)
C13 Ru1 O2 88.1(4)
C1 Ru1 O2 159.1(4)
O1 Ru1 O2 58.9(3)
C13 Ru1 P1 95.7(4)
C1 Ru1 P1 94.8(4)
O1 Ru1 P1 164.7(2)
O2 Ru1 P1 105.8(2)
C13 Ru1 C25 86.0(5)
C1 Ru1 C25 130.0(5)
O1 Ru1 C25 29.7(3)
O2 Ru1 C25 29.2(3)
P1 Ru1 C25 135.0(3)
C13 Ru1 Br1 171.1(4)
C1 Ru1 Br1 92.1(4)
O1 Ru1 Br1 87.0(2)
O2 Ru1 Br1 84.4(2)
P1 Ru1 Br1 91.02(9)
C25 Ru1 Br1 85.1(3)
C1B P1 C1C 100.6(6)
C1B P1 C1A 101.5(6)
C1C P1 C1A 100.3(6)
C1B P1 Ru1 115.9(5)
C1C P1 Ru1 114.2(4)
C1A P1 Ru1 121.3(4)
C7 S1 C1 94.2(6)
C19 S2 C13 94.9(6)
C1 N1 C2 116.6(11)
C1 N1 C8 123.7(11)
C2 N1 C8 119.7(10)
C13 N2 C14 118.3(11)
C13 N2 C20 122.2(11)
C14 N2 C20 119.5(10)
C25 O1 Ru1 92.5(8)
C25 O2 Ru1 89.5(7)
N1 C1 S1 107.0(9)
N1 C1 Ru1 126.7(9)
S1 C1 Ru1 125.8(6)
C7 C2 C3 119.9(12)
C7 C2 N1 112.5(10)
C3 C2 N1 127.6(12)
C4 C3 C2 118.3(13)
C3 C4 C5 121.7(12)
C6 C5 C4 121.4(12)
C5 C6 C7 116.2(12)
C2 C7 C6 122.4(11)
C2 C7 S1 109.6(9)
C6 C7 S1 127.7(10)
N1 C8 C9 112.0(11)
C10 C9 C8 126.4(15)
C9 C10 C12 119.4(16)
C9 C10 C11 124.8(16)
C12 C10 C11 115.7(14)
N2 C13 S2 105.6(9)
N2 C13 Ru1 133.6(9)
S2 C13 Ru1 120.5(6)
C19 C14 C15 121.7(12)
C19 C14 N2 111.8(11)
C15 C14 N2 126.5(12)
C14 C15 C16 116.7(13)
C17 C16 C15 121.4(13)
C18 C17 C16 120.3(13)
C17 C18 C19 118.9(13)
C18 C19 C14 121.0(13)
C18 C19 S2 129.8(11)
C14 C19 S2 109.2(10)
N2 C20 C21 111.3(11)
C22 C21 C20 127.2(13)
C21 C22 C23 122.2(14)
C21 C22 C24 120.0(14)
C23 C22 C24 117.8(12)
O2 C25 O1 119.1(12)
O2 C25 C26 120.3(12)
O1 C25 C26 120.4(12)
O2 C25 Ru1 61.3(7)
O1 C25 Ru1 57.9(7)
C26 C25 Ru1 175.8(10)
C6A C1A C2A 118.3(12)
C6A C1A P1 117.4(9)
C2A C1A P1 124.3(10)
C1A C2A C3A 120.3(13)
C4A C3A C2A 121.0(16)
C3A C4A C5A 119.0(15)
C6A C5A C4A 119.4(13)
C1A C6A C5A 121.9(13)
C2B C1B C6B 117.4(12)
C2B C1B P1 119.1(10)
C6B C1B P1 123.5(10)
C1B C2B C3B 121.0(12)
C4B C3B C2B 119.6(13)
C3B C4B C5B 120.9(13)
C4B C5B C6B 119.3(13)
C1B C6B C5B 121.8(13)
C6C C1C C2C 117.8(12)
C6C C1C P1 121.9(10)
C2C C1C P1 120.3(10)
C3C C2C C1C 121.3(13)
C4C C3C C2C 118.4(15)
C3C C4C C5C 122.4(14)
C4C C5C C6C 119.3(14)
C5C C6C C1C 120.8(14)
C2S C1S C6S 120.0
C2S C1S C7S 123.8(15)
C6S C1S C7S 116.2(15)
C1S C2S C3S 120.0
C4S C3S C2S 120.0
C5S C4S C3S 120.0
C4S C5S C6S 120.0
C5S C6S C1S 120.0
C9S C8S C13S 120.0
C10S C9S C8S 120.0
C9S C10S C11S 120.0
C12S C11S C10S 120.0
C13S C12S C11S 120.0
C12S C13S C8S 120.0
C12S C13S C14S 119.4(3)
C8S C13S C14S 119.4(3)

loop_
_geom_bond_atom_site_label_1
_geom_bond_atom_site_label_2
_geom_bond_distance
Ru1 C13 1.935(12)
Ru1 C1 1.965(12)
Ru1 O1 2.162(9)
Ru1 O2 2.237(8)
Ru1 P1 2.284(3)
Ru1 C25 2.551(14)
Ru1 Br1 2.6018(16)
P1 C1B 1.826(13)
P1 C1C 1.835(13)
P1 C1A 1.836(12)
S1 C7 1.728(12)
S1 C1 1.766(13)
S2 C19 1.733(14)
S2 C13 1.757(13)
N1 C1 1.373(14)
N1 C2 1.412(15)
N1 C8 1.460(16)
N2 C13 1.376(15)
N2 C14 1.398(16)
N2 C20 1.469(16)
O1 C25 1.264(15)
O2 C25 1.245(15)
C2 C7 1.393(17)
C2 C3 1.394(17)
C3 C4 1.366(19)
C4 C5 1.40(2)
C5 C6 1.389(18)
C6 C7 1.403(17)
C8 C9 1.493(19)
C9 C10 1.34(2)
C10 C12 1.52(2)
C10 C11 1.52(2)
C14 C19 1.393(18)
C14 C15 1.395(17)
C15 C16 1.42(2)
C16 C17 1.40(2)
C17 C18 1.386(19)
C18 C19 1.388(19)
C20 C21 1.490(18)
C21 C22 1.342(17)
C22 C23 1.48(2)
C22 C24 1.50(2)
C25 C26 1.472(19)
C1A C6A 1.378(17)
C1A C2A 1.392(18)
C2A C3A 1.40(2)
C3A C4A 1.36(2)
C4A C5A 1.41(2)
C5A C6A 1.381(19)
C1B C2B 1.398(19)
C1B C6B 1.399(17)
C2B C3B 1.412(17)
C3B C4B 1.375(19)
C4B C5B 1.38(2)
C5B C6B 1.400(18)
C1C C6C 1.385(19)
C1C C2C 1.420(18)
C2C C3C 1.37(2)
C3C C4C 1.37(2)
C4C C5C 1.37(2)
C5C C6C 1.384(18)
C1S C2S 1.3900
C1S C6S 1.3900
C1S C7S 1.495(5)
C2S C3S 1.3900
C3S C4S 1.3900
C4S C5S 1.3900
C5S C6S 1.3900
C8S C9S 1.3900
C8S C13S 1.3900
C9S C10S 1.3900
C10S C11S 1.3900
C11S C12S 1.3900
C12S C13S 1.3900
C13S C14S 1.498(5)
